data_7217412
loop_
_publ_author_name
'Aaker\"oy, Christer B.'
'Wijethunga, Tharanga K.'
'Haj, Mohammad Abul'
'Desper, John'
'Moore, Curtis'

_publ_section_title
;
 The structural landscape of heteroaryl-2-imidazoles: competing halogen-
 and hydrogen-bond interactions
;
_journal_issue 31
_journal_name_full CrystEngComm
_journal_page_first 7218
_journal_paper_doi 10.1039/C4CE00803K
_journal_volume 16
_journal_year 2014
_chemical_formula_moiety
;
(C7 H6 N4)2 (C4 F8 I2)
;
_chemical_formula_sum 'C18 H12 F8 I2 N8'
_chemical_formula_weight 746.16
_chemical_name_systematic
;
TW-2-09 2-(2-pyrazinyl)-imidazole, I-(CF2)4-I
;
_space_group_IT_number 2
_symmetry_cell_setting triclinic
_symmetry_space_group_name_Hall '-P 1'
_symmetry_space_group_name_H-M 'P -1'
_atom_sites_solution_hydrogens geom
_atom_sites_solution_primary direct
_atom_sites_solution_secondary difmap
_audit_creation_method SHELXL-97
_cell_angle_alpha 81.861(4)
_cell_angle_beta 85.950(4)
_cell_angle_gamma 72.388(3)
_cell_formula_units_Z 1
_cell_length_a 6.1488(7)
_cell_length_b 6.3967(7)
_cell_length_c 15.8942(19)
_cell_measurement_reflns_used 2069
_cell_measurement_temperature 120(2)
_cell_measurement_theta_max 29.57
_cell_measurement_theta_min 2.59
_cell_volume 589.59(12)
_computing_cell_refinement 'Bruker SAINT'
_computing_data_collection 'Bruker APEX2'
_computing_data_reduction 'Bruker SAINT'
_computing_molecular_graphics 'Bruker SHELXTL'
_computing_publication_material 'Bruker SHELXTL'
_computing_structure_refinement 'SHELXL-97 (Sheldrick, 2008)'
_computing_structure_solution 'SHELXS-97 (Sheldrick, 2008)'
_diffrn_ambient_temperature 120(2)
_diffrn_measured_fraction_theta_full 0.984
_diffrn_measured_fraction_theta_max 0.842
_diffrn_measurement_device_type 'Bruker APEX-II CCD'
_diffrn_measurement_method '\f and \w scans'
_diffrn_radiation_monochromator graphite
_diffrn_radiation_source 'fine-focus sealed tube'
_diffrn_radiation_type MoK\a
_diffrn_radiation_wavelength 0.71073
_diffrn_reflns_av_R_equivalents 0.0000
_diffrn_reflns_av_sigmaI/netI 0.0347
_diffrn_reflns_limit_h_max 9
_diffrn_reflns_limit_h_min -9
_diffrn_reflns_limit_k_max 9
_diffrn_reflns_limit_k_min -9
_diffrn_reflns_limit_l_max 23
_diffrn_reflns_limit_l_min 0
_diffrn_reflns_number 3658
_diffrn_reflns_theta_full 27.50
_diffrn_reflns_theta_max 32.70
_diffrn_reflns_theta_min 1.29
_exptl_absorpt_coefficient_mu 2.755
_exptl_absorpt_correction_T_max 0.8978
_exptl_absorpt_correction_T_min 0.5824
_exptl_absorpt_correction_type multi-scan
_exptl_absorpt_process_details TWINABS
_exptl_crystal_colour colourless
_exptl_crystal_density_diffrn 2.101
_exptl_crystal_density_method 'not measured'
_exptl_crystal_description prism
_exptl_crystal_F_000 354
_exptl_crystal_size_max 0.22
_exptl_crystal_size_mid 0.12
_exptl_crystal_size_min 0.04
_refine_diff_density_max 2.122
_refine_diff_density_min -0.925
_refine_diff_density_rms 0.191
_refine_ls_extinction_method none
_refine_ls_goodness_of_fit_ref 1.140
_refine_ls_hydrogen_treatment constr
_refine_ls_matrix_type full
_refine_ls_number_parameters 265
_refine_ls_number_reflns 3658
_refine_ls_number_restraints 38
_refine_ls_restrained_S_all 1.135
_refine_ls_R_factor_all 0.0490
_refine_ls_R_factor_gt 0.0314
_refine_ls_shift/su_max 0.000
_refine_ls_shift/su_mean 0.000
_refine_ls_structure_factor_coef Fsqd
_refine_ls_weighting_details 'calc w=1/[\s^2^(Fo^2^)+(0.0750P)^2^+0.6000P] where P=(Fo^2^+2Fc^2^)/3'
_refine_ls_weighting_scheme calc
_refine_ls_wR_factor_gt 0.1023
_refine_ls_wR_factor_ref 0.1144
_reflns_number_gt 3313
_reflns_number_total 3658
_reflns_threshold_expression >2sigma(I)
_cod_duplicate_entry 7216668
_cod_data_source_file c4ce00803k2.cif
_cod_data_source_block A4D2
_cod_depositor_comments
;
The following automatic conversions were performed:

'_symmetry_cell_setting' value 'Triclinic' changed to 'triclinic'
according to
/usr/data/users/saulius/crontab/automatic-downloads/current/RSC/lib/dictionaries/cif_core.dic
dictionary named 'cif_core.dic' version 2.4.2 from 2011-04-26.

Automatic conversion script
Id: cif_fix_values 2281 2013-09-26 08:29:07Z andrius 
;
_cod_original_sg_symbol_H-M P-1
_cod_database_code 7217412

loop_
_symmetry_equiv_pos_as_xyz
'x, y, z'
'-x, -y, -z'

loop_
_atom_site_label
_atom_site_type_symbol
_atom_site_fract_x
_atom_site_fract_y
_atom_site_fract_z
_atom_site_U_iso_or_equiv
_atom_site_adp_type
_atom_site_occupancy
_atom_site_symmetry_multiplicity
_atom_site_calc_flag
_atom_site_refinement_flags
_atom_site_disorder_assembly
_atom_site_disorder_group
N11A N 0.5203(10) 0.8035(9) 0.3525(3) 0.0257(10) Uani 0.50 1 d PD A 1
C12A C 0.3769(9) 0.6942(9) 0.3875(4) 0.0188(9) Uani 0.50 1 d PD A 1
C13A C 0.3095(11) 0.5495(11) 0.3439(4) 0.0282(12) Uani 0.50 1 d PD A 1
H13A H 0.2051 0.4758 0.3706 0.034 Uiso 0.50 1 calc PR A 1
N14A N 0.3903(13) 0.5136(13) 0.2651(5) 0.0307(12) Uani 0.50 1 d PD A 1
C15A C 0.533(9) 0.623(8) 0.2292(9) 0.031(3) Uani 0.50 1 d PD A 1
H15A H 0.5917 0.6021 0.1731 0.037 Uiso 0.50 1 calc PR A 1
C16A C 0.5965(14) 0.7660(13) 0.2733(4) 0.0300(10) Uani 0.50 1 d PD A 1
H16A H 0.6988 0.8414 0.2460 0.036 Uiso 0.50 1 calc PR A 1
N21A N 0.3454(18) 0.8762(17) 0.5167(5) 0.0205(16) Uani 0.50 1 d PD A 1
H21A H 0.4425 0.9552 0.4989 0.025 Uiso 0.30(16) 1 d PR B 1
C22A C 0.2890(9) 0.7340(9) 0.4736(4) 0.0186(10) Uani 0.50 1 d PD A 1
N23A N 0.1393(11) 0.6453(11) 0.5166(5) 0.0217(12) Uani 0.50 1 d PD A 1
H23A H 0.0782 0.5471 0.5000 0.026 Uiso 0.20(16) 1 d PR B 1
C24A C 0.0969(10) 0.7342(10) 0.5922(4) 0.0231(11) Uani 0.50 1 d PD A 1
H24A H -0.0042 0.7019 0.6366 0.028 Uiso 0.50 1 calc PR A 1
C25A C 0.2244(11) 0.8775(10) 0.5932(4) 0.0239(11) Uani 0.50 1 d PD A 1
H25A H 0.2283 0.9609 0.6377 0.029 Uiso 0.50 1 calc PR A 1
N11B N 0.7568(9) 0.5705(9) 0.3557(3) 0.0242(10) Uani 0.50 1 d PD A 2
C12B C 0.6672(10) 0.4068(9) 0.3864(4) 0.0193(10) Uani 0.50 1 d PD A 2
C13B C 0.5245(11) 0.3417(11) 0.3377(4) 0.0270(12) Uani 0.50 1 d PD A 2
H13B H 0.4674 0.2227 0.3609 0.032 Uiso 0.50 1 calc PR A 2
N14B N 0.4669(13) 0.4405(13) 0.2605(5) 0.0307(12) Uani 0.50 1 d PD A 2
C15B C 0.550(9) 0.607(8) 0.2297(9) 0.031(3) Uani 0.50 1 d PD A 2
H15B H 0.5100 0.6834 0.1746 0.037 Uiso 0.50 1 calc PR A 2
C16B C 0.6955(13) 0.6695(13) 0.2774(4) 0.0300(10) Uani 0.50 1 d PD A 2
H16B H 0.7536 0.7873 0.2535 0.036 Uiso 0.50 1 calc PR A 2
N21B N 0.8786(11) 0.3459(12) 0.5189(5) 0.0216(12) Uani 0.50 1 d PD A 2
H21B H 0.9511 0.4491 0.5039 0.026 Uiso 0.22(16) 1 d PR C 2
C22B C 0.7287(9) 0.2970(9) 0.4719(4) 0.0178(9) Uani 0.50 1 d PD A 2
N23B N 0.6545(17) 0.1354(17) 0.5115(5) 0.0216(16) Uani 0.50 1 d PD A 2
H23B H 0.5556 0.0757 0.4922 0.026 Uiso 0.28(16) 1 d PR C 2
C24B C 0.7593(11) 0.0775(10) 0.5886(4) 0.0238(11) Uani 0.50 1 d PD A 2
H24B H 0.7387 -0.0348 0.6315 0.029 Uiso 0.50 1 calc PR A 2
C25B C 0.8979(11) 0.2067(10) 0.5938(4) 0.0240(11) Uani 0.50 1 d PD A 2
H25B H 0.9897 0.2011 0.6402 0.029 Uiso 0.50 1 calc PR A 2
I1 I 0.18662(3) 0.29213(3) 0.163206(12) 0.02828(9) Uani 1 1 d . . .
C31A C -0.0469(8) 0.1921(8) 0.0926(3) 0.0268(9) Uani 0.755(4) 1 d PD A 1
F31A F -0.1642(8) 0.0818(8) 0.1466(2) 0.0537(11) Uani 0.755(4) 1 d PD A 1
F31B F -0.2054(5) 0.3720(6) 0.0562(3) 0.0434(8) Uani 0.755(4) 1 d PD A 1
C32A C 0.0735(14) 0.0485(12) 0.0238(4) 0.0254(8) Uani 0.755(4) 1 d PD . 1
F32A F 0.2343(10) -0.1261(11) 0.0608(4) 0.0523(18) Uani 0.755(4) 1 d PD A 1
F32B F 0.1788(9) 0.1672(8) -0.0326(3) 0.0354(10) Uani 0.755(4) 1 d PD A 1
C31B C 0.014(2) 0.109(2) 0.1132(9) 0.0268(9) Uani 0.245(4) 1 d PD A 2
F31C F 0.005(2) -0.069(2) 0.1659(7) 0.0537(11) Uani 0.245(4) 1 d PD A 2
F31D F -0.2062(17) 0.2372(19) 0.1021(8) 0.0434(8) Uani 0.245(4) 1 d PD A 2
C32B C 0.098(5) 0.032(4) 0.0257(13) 0.0254(8) Uani 0.245(4) 1 d PD . 2
F32C F 0.297(4) -0.124(4) 0.0389(16) 0.0523(18) Uani 0.245(4) 1 d PD A 2
F32D F 0.126(4) 0.213(3) -0.0219(11) 0.0354(10) Uani 0.245(4) 1 d PD A 2

loop_
_atom_site_aniso_label
_atom_site_aniso_U_11
_atom_site_aniso_U_22
_atom_site_aniso_U_33
_atom_site_aniso_U_23
_atom_site_aniso_U_13
_atom_site_aniso_U_12
N11A 0.034(3) 0.027(2) 0.020(2) 0.001(2) -0.0037(19) -0.016(2)
C12A 0.017(2) 0.020(2) 0.019(2) 0.000(2) -0.0034(18) -0.0053(18)
C13A 0.030(3) 0.031(3) 0.028(3) -0.011(3) -0.005(2) -0.011(2)
N14A 0.030(4) 0.037(4) 0.0282(19) -0.012(3) -0.007(3) -0.009(2)
C15A 0.036(6) 0.035(5) 0.0195(14) -0.0035(15) -0.0057(14) -0.006(5)
C16A 0.036(3) 0.034(3) 0.0211(19) 0.001(2) 0.000(2) -0.014(2)
N21A 0.025(3) 0.018(3) 0.023(4) -0.005(3) -0.005(3) -0.012(2)
C22A 0.021(2) 0.016(2) 0.021(3) -0.003(2) -0.0051(19) -0.0077(19)
N23A 0.020(2) 0.021(2) 0.028(3) -0.003(3) -0.004(3) -0.0118(19)
C24A 0.022(2) 0.025(2) 0.023(3) -0.002(2) 0.002(2) -0.010(2)
C25A 0.028(3) 0.024(2) 0.021(3) -0.006(2) 0.000(2) -0.010(2)
N11B 0.030(2) 0.026(2) 0.020(2) -0.0036(19) 0.0004(18) -0.013(2)
C12B 0.022(2) 0.020(2) 0.016(2) -0.0058(19) 0.0010(18) -0.0056(19)
C13B 0.027(3) 0.029(3) 0.028(3) -0.008(2) -0.008(2) -0.010(2)
N14B 0.030(4) 0.037(4) 0.0282(19) -0.012(3) -0.007(3) -0.009(2)
C15B 0.036(6) 0.035(5) 0.0195(14) -0.0035(15) -0.0057(14) -0.006(5)
C16B 0.036(3) 0.034(3) 0.0211(19) 0.001(2) 0.000(2) -0.014(2)
N21B 0.019(2) 0.023(2) 0.025(3) -0.006(3) -0.002(3) -0.0089(19)
C22B 0.016(2) 0.019(2) 0.019(3) -0.006(2) 0.0013(18) -0.0039(18)
N23B 0.020(3) 0.023(3) 0.023(4) -0.003(3) 0.000(3) -0.009(2)
C24B 0.027(3) 0.022(2) 0.024(3) 0.001(2) -0.003(2) -0.011(2)
C25B 0.025(3) 0.024(2) 0.024(3) -0.002(2) -0.002(2) -0.009(2)
I1 0.03558(15) 0.02943(13) 0.02303(13) -0.00675(9) -0.00534(8) -0.01183(9)
C31A 0.033(2) 0.028(2) 0.023(2) -0.0031(17) -0.0019(16) -0.0149(19)
F31A 0.073(3) 0.077(3) 0.0358(17) -0.0225(18) 0.0239(18) -0.058(2)
F31B 0.0336(14) 0.0434(17) 0.053(2) -0.0224(14) -0.0166(14) 0.0000(13)
C32A 0.031(2) 0.0257(17) 0.0213(14) -0.0041(13) -0.0020(14) -0.0107(15)
F32A 0.057(4) 0.0346(13) 0.063(4) -0.018(2) -0.037(3) 0.003(2)
F32B 0.047(3) 0.048(3) 0.0237(17) -0.0154(14) 0.0126(14) -0.031(2)
C31B 0.033(2) 0.028(2) 0.023(2) -0.0031(17) -0.0019(16) -0.0149(19)
F31C 0.073(3) 0.077(3) 0.0358(17) -0.0225(18) 0.0239(18) -0.058(2)
F31D 0.0336(14) 0.0434(17) 0.053(2) -0.0224(14) -0.0166(14) 0.0000(13)
C32B 0.031(2) 0.0257(17) 0.0213(14) -0.0041(13) -0.0020(14) -0.0107(15)
F32C 0.057(4) 0.0346(13) 0.063(4) -0.018(2) -0.037(3) 0.003(2)
F32D 0.047(3) 0.048(3) 0.0237(17) -0.0154(14) 0.0126(14) -0.031(2)

loop_
_atom_type_symbol
_atom_type_description
_atom_type_scat_dispersion_real
_atom_type_scat_dispersion_imag
_atom_type_scat_source
C C 0.0033 0.0016 'International Tables Vol C Tables 4.2.6.8 and 6.1.1.4'
H H 0.0000 0.0000 'International Tables Vol C Tables 4.2.6.8 and 6.1.1.4'
N N 0.0061 0.0033 'International Tables Vol C Tables 4.2.6.8 and 6.1.1.4'
F F 0.0171 0.0103 'International Tables Vol C Tables 4.2.6.8 and 6.1.1.4'
I I -0.4742 1.8119 'International Tables Vol C Tables 4.2.6.8 and 6.1.1.4'

loop_
_geom_angle_atom_site_label_1
_geom_angle_atom_site_label_2
_geom_angle_atom_site_label_3
_geom_angle
_geom_angle_site_symmetry_3
C12A N11A C16A 115.9(6) .
N11A C12A C13A 121.9(6) .
N11A C12A C22A 117.0(5) .
C13A C12A C22A 121.1(5) .
N14A C13A C12A 120.9(6) .
N14A C13A H13A 119.5 .
C12A C13A H13A 119.5 .
C15A N14A C13A 117.8(12) .
C15A N14A I1 119.9(7) .
C13A N14A I1 120.8(5) .
N14A C15A C16A 120(2) .
N14A C15A H15A 119.8 .
C16A C15A H15A 119.8 .
N11A C16A C15A 123.1(11) .
N11A C16A H16A 118.4 .
C15A C16A H16A 118.4 .
C22A N21A C25A 106.6(7) .
C22A N21A H21A 126.7 .
C25A N21A H21A 126.8 .
N23A C22A N21A 112.2(6) .
N23A C22A C12A 125.0(5) .
N21A C22A C12A 122.8(6) .
H23A N23A C22A 127.2 .
H23A N23A C24A 127.1 .
C22A N23A C24A 105.7(5) .
C22A N23A H23A 127.2 .
C24A N23A H23A 127.1 .
N23A C24A C25A 109.2(5) .
N23A C24A H24A 125.4 .
C25A C24A H24A 125.4 .
C24A C25A N21A 106.4(6) .
C24A C25A H25A 126.8 .
N21A C25A H25A 126.8 .
C16B N11B C12B 115.9(5) .
N11B C12B C13B 121.3(5) .
N11B C12B C22B 117.3(5) .
C13B C12B C22B 121.4(5) .
N14B C13B C12B 121.9(6) .
N14B C13B H13B 119.1 .
C12B C13B H13B 119.1 .
C13B N14B C15B 117.6(12) .
C13B N14B I1 120.4(5) .
C15B N14B I1 122.0(10) .
N14B C15B C16B 121(2) .
N14B C15B H15B 119.7 .
C16B C15B H15B 119.7 .
N11B C16B C15B 122.6(11) .
N11B C16B H16B 118.7 .
C15B C16B H16B 118.7 .
C22B N21B C25B 106.4(6) .
C22B N21B H21B 126.9 .
C25B N21B H21B 126.7 .
N23B C22B N21B 112.0(6) .
N23B C22B C12B 125.0(6) .
N21B C22B C12B 123.0(5) .
H23B N23B C22B 127.2 .
H23B N23B C24B 127.2 .
C22B N23B C24B 105.6(7) .
C22B N23B H23B 127.2 .
C24B N23B H23B 127.2 .
C25B C24B N23B 109.4(6) .
C25B C24B H24B 125.3 .
N23B C24B H24B 125.3 .
C24B C25B N21B 106.6(6) .
C24B C25B H25B 126.7 .
N21B C25B H25B 126.7 .
C31B I1 N14B 165.2(4) .
C31A I1 N14B 176.3(2) .
C31B I1 N14A 168.4(4) .
C31A I1 N14A 165.2(2) .
F31A C31A F31B 105.4(4) .
F31A C31A C32A 109.4(5) .
F31B C31A C32A 109.0(4) .
F31A C31A I1 109.6(3) .
F31B C31A I1 110.1(3) .
C32A C31A I1 113.1(5) .
F32A C32A F32B 107.9(7) .
F32A C32A C31A 108.2(6) .
F32B C32A C31A 108.5(6) .
F32A C32A C32A 105.5(8) 2
F32B C32A C32A 109.4(7) 2
C31A C32A C32A 117.0(7) 2
F31C C31B F31D 106.1(12) .
F31C C31B C32B 106.8(12) .
F31D C31B C32B 105.1(14) .
F31C C31B I1 112.3(10) .
F31D C31B I1 107.9(9) .
C32B C31B I1 117.7(14) .
F32C C32B F32D 111(2) .
F32C C32B C31B 105.9(18) .
F32D C32B C31B 104.0(16) .
F32C C32B C32B 117(2) 2
F32D C32B C32B 104(2) 2
C31B C32B C32B 114(2) 2

loop_
_geom_bond_atom_site_label_1
_geom_bond_atom_site_label_2
_geom_bond_distance
_geom_bond_site_symmetry_2
N11A C12A 1.330(7) .
N11A C16A 1.341(8) .
C12A C13A 1.401(8) .
C12A C22A 1.463(8) .
C13A N14A 1.340(9) .
C13A H13A 0.9500 .
N14A C15A 1.329(15) .
N14A I1 2.865(7) .
C15A C16A 1.386(17) .
C15A H15A 0.9500 .
C16A H16A 0.9500 .
N21A C22A 1.348(9) .
N21A C25A 1.379(9) .
N21A H21A 0.9000 .
C22A N23A 1.324(8) .
N23A H23A 0.9001 .
N23A C24A 1.376(9) .
N23A H23A 0.9001 .
C24A C25A 1.377(7) .
C24A H24A 0.9500 .
C25A H25A 0.9500 .
N11B C16B 1.337(8) .
N11B C12B 1.344(7) .
C12B C13B 1.397(8) .
C12B C22B 1.457(7) .
C13B N14B 1.319(9) .
C13B H13B 0.9500 .
N14B C15B 1.336(15) .
N14B I1 2.836(7) .
C15B C16B 1.389(17) .
C15B H15B 0.9500 .
C16B H16B 0.9500 .
N21B C22B 1.358(8) .
N21B C25B 1.370(9) .
N21B H21B 0.9000 .
C22B N23B 1.317(10) .
N23B H23B 0.9000 .
N23B C24B 1.375(10) .
N23B H23B 0.9000 .
C24B C25B 1.368(8) .
C24B H24B 0.9500 .
C25B H25B 0.9500 .
I1 C31B 2.063(14) .
I1 C31A 2.172(5) .
C31A F31A 1.342(5) .
C31A F31B 1.350(6) .
C31A C32A 1.532(7) .
C32A F32A 1.341(6) .
C32A F32B 1.350(6) .
C32A C32A 1.53(2) 2
C31B F31C 1.328(14) .
C31B F31D 1.363(14) .
C31B C32B 1.544(16) .
C32B F32C 1.331(17) .
C32B F32D 1.342(16) .
C32B C32B 1.67(7) 2

loop_
_geom_hbond_atom_site_label_D
_geom_hbond_atom_site_label_H
_geom_hbond_atom_site_label_A
_geom_hbond_distance_DH
_geom_hbond_distance_HA
_geom_hbond_distance_DA
_geom_hbond_angle_DHA
_geom_hbond_site_symmetry_A
N21A H21A N21A 0.90 1.91 2.802(18) 169.3 2_676
N23A H23A N23A 0.90 2.12 3.001(13) 164.5 2_566
N21B H21B N21B 0.90 1.90 2.793(14) 174.7 2_766
N23B H23B N23B 0.90 2.14 3.003(18) 159.9 2_656

loop_
_geom_torsion_atom_site_label_1
_geom_torsion_atom_site_label_2
_geom_torsion_atom_site_label_3
_geom_torsion_atom_site_label_4
_geom_torsion
_geom_torsion_site_symmetry_4
C16A N11A C12A C13A -0.2(9) .
C16A N11A C12A C22A -179.3(6) .
N11A C12A C13A N14A 0.9(10) .
C22A C12A C13A N14A 180.0(6) .
C12A C13A N14A C15A -1(3) .
C12A C13A N14A I1 -167.2(5) .
C13A N14A C15A C16A 1(5) .
I1 N14A C15A C16A 167(3) .
C12A N11A C16A C15A 0(3) .
N14A C15A C16A N11A 0(6) .
C25A N21A C22A N23A 0.5(10) .
C25A N21A C22A C12A 177.6(6) .
N11A C12A C22A N23A 177.6(6) .
C13A C12A C22A N23A -1.5(9) .
N11A C12A C22A N21A 0.8(9) .
C13A C12A C22A N21A -178.3(7) .
N21A C22A N23A H23A 179.8 .
C12A C22A N23A H23A 2.8 .
N21A C22A N23A C24A -0.3(9) .
C12A C22A N23A C24A -177.3(5) .
H23A N23A C24A C25A 179.9 .
C22A N23A C24A C25A 0.0(7) .
N23A C24A C25A N21A 0.3(8) .
C22A N21A C25A C24A -0.4(9) .
C16B N11B C12B C13B 1.9(9) .
C16B N11B C12B C22B -179.4(6) .
N11B C12B C13B N14B -1.6(10) .
C22B C12B C13B N14B 179.7(6) .
C12B C13B N14B C15B 0(3) .
C12B C13B N14B I1 178.3(5) .
C13B N14B C15B C16B 1(5) .
I1 N14B C15B C16B -177(3) .
C12B N11B C16B C15B -1(3) .
N14B C15B C16B N11B -1(6) .
C25B N21B C22B N23B -0.7(9) .
C25B N21B C22B C12B -178.4(6) .
N11B C12B C22B N23B 179.4(7) .
C13B C12B C22B N23B -1.9(10) .
N11B C12B C22B N21B -3.2(9) .
C13B C12B C22B N21B 175.5(6) .
N21B C22B N23B H23B -179.5 .
C12B C22B N23B H23B -1.9 .
N21B C22B N23B C24B 0.6(10) .
C12B C22B N23B C24B 178.3(6) .
H23B N23B C24B C25B 179.8 .
C22B N23B C24B C25B -0.3(10) .
N23B C24B C25B N21B -0.1(9) .
C22B N21B C25B C24B 0.4(8) .
F31A C31A C32A F32A -66.9(8) .
F31B C31A C32A F32A 178.3(6) .
I1 C31A C32A F32A 55.5(7) .
F31A C31A C32A F32B 176.3(6) .
F31B C31A C32A F32B 61.5(7) .
I1 C31A C32A F32B -61.3(6) .
F31A C31A C32A C32A 52.0(9) 2
F31B C31A C32A C32A -62.8(8) 2
I1 C31A C32A C32A 174.4(6) 2
F31C C31B C32B F32C -57(2) .
F31D C31B C32B F32C -169.0(19) .
I1 C31B C32B F32C 71(2) .
F31C C31B C32B F32D -173.9(18) .
F31D C31B C32B F32D 74(2) .
I1 C31B C32B F32D -46(2) .
F31C C31B C32B C32B 74(2) 2
F31D C31B C32B C32B -39(2) 2
I1 C31B C32B C32B -158.9(17) 2
